data_1514691
loop_
_publ_author_name
'Millet, Anthony'
'Larini, Paolo'
'Clot, Eric'
'Baudoin, Olivier'

_publ_section_title
;
 Ligand-controlled \b-selective C(sp3)--H arylation of N-Boc-piperidines
;
_journal_issue 5
_journal_name_full 'Chemical Science'
_journal_page_first 2241
_journal_paper_doi 10.1039/c3sc50428j
_journal_volume 4
_journal_year 2013
_chemical_formula_moiety 'C24 H28 F3 N1 O2'
_chemical_formula_sum 'C24 H28 F3 N O2'
_chemical_formula_weight 419.49
_space_group_IT_number 14
_symmetry_cell_setting monoclinic
_symmetry_space_group_name_Hall '-P 2ybc'
_symmetry_space_group_name_H-M 'P 1 21/c 1'
_atom_sites_solution_hydrogens difmap
_atom_sites_solution_primary direct
_cell_angle_alpha 90
_cell_angle_beta 96.101(2)
_cell_angle_gamma 90
_cell_formula_units_Z 4
_cell_length_a 9.7796(3)
_cell_length_b 10.0791(3)
_cell_length_c 21.9689(5)
_cell_measurement_reflns_used 12477
_cell_measurement_temperature 100
_cell_measurement_theta_max 66.8900
_cell_measurement_theta_min 4.0120
_cell_volume 2153.20(10)
_computing_cell_refinement
;
CrysAlisPro, Agilent Technologies,
Version 1.171.36.24 (release 03-12-2012 CrysAlis171 .NET)
(compiled Dec 3 2012,18:21:49)
;
_computing_data_collection
;
CrysAlisPro, Agilent Technologies,
Version 1.171.36.24 (release 03-12-2012 CrysAlis171 .NET)
(compiled Dec 3 2012,18:21:49)
;
_computing_data_reduction
;
CrysAlisPro, Agilent Technologies,
Version 1.171.36.24 (release 03-12-2012 CrysAlis171 .NET)
(compiled Dec 3 2012,18:21:49)
;
_computing_molecular_graphics 'CAMERON (Watkin et al., 1996)'
_computing_publication_material 'CRYSTALS (Betteridge et al., 2003)'
_computing_structure_refinement 'CRYSTALS (Betteridge et al., 2003)'
_computing_structure_solution 'SIR97 (Altomare et al., 1999)'
_diffrn_ambient_temperature 100
_diffrn_detector_area_resol_mean 10.4678
_diffrn_measured_fraction_theta_full 0.997
_diffrn_measured_fraction_theta_max 0.997
_diffrn_measurement_device_type 'Xcalibur, Atlas, Gemini ultra'
_diffrn_measurement_method \w
_diffrn_radiation_monochromator mirror
_diffrn_radiation_source 'Enhance Ultra (Cu) X-ray Source'
_diffrn_radiation_type 'Cu K\a'
_diffrn_radiation_wavelength 1.5418
_diffrn_reflns_av_R_equivalents 0.039
_diffrn_reflns_limit_h_max 11
_diffrn_reflns_limit_h_min -11
_diffrn_reflns_limit_k_max 11
_diffrn_reflns_limit_k_min -11
_diffrn_reflns_limit_l_max 26
_diffrn_reflns_limit_l_min -26
_diffrn_reflns_number 23974
_diffrn_reflns_theta_full 66.818
_diffrn_reflns_theta_max 66.818
_diffrn_reflns_theta_min 4.047
_diffrn_standards_number 0
_exptl_absorpt_coefficient_mu 0.827
_exptl_absorpt_correction_T_max 0.885
_exptl_absorpt_correction_T_min 0.711
_exptl_absorpt_correction_type analytical
_exptl_absorpt_process_details
;
CrysAlisPro, Agilent Technologies,
Version 1.171.36.24 (release 03-12-2012 CrysAlis171 .NET)
(compiled Dec 3 2012,18:21:49)
Analytical numeric absorption correction using a multifaceted crystal
model based on expressions derived by R.C. Clark & J.S. Reid.
(Clark, R. C. & Reid, J. S. (1995). Acta Cryst. A51, 887-897)
;
_exptl_crystal_colour colorless
_exptl_crystal_density_diffrn 1.294
_exptl_crystal_density_method 'not measured'
_exptl_crystal_description plate
_exptl_crystal_F_000 888
_exptl_crystal_size_max 0.679
_exptl_crystal_size_mid 0.327
_exptl_crystal_size_min 0.145
_refine_diff_density_max 0.47
_refine_diff_density_min -0.34
_refine_ls_extinction_coef 33.2(12)
_refine_ls_extinction_method 'Larson (1970), Equation 22'
_refine_ls_goodness_of_fit_ref 1.0227
_refine_ls_hydrogen_treatment constr
_refine_ls_matrix_type full
_refine_ls_number_parameters 272
_refine_ls_number_reflns 3806
_refine_ls_number_restraints 0
_refine_ls_R_factor_all 0.0424
_refine_ls_R_factor_gt 0.0406
_refine_ls_shift/su_max 0.0004979
_refine_ls_shift/su_mean 0.0000633
_refine_ls_structure_factor_coef Fsqd
_refine_ls_weighting_details
;
Method, part 1, Chebychev polynomial, (Watkin, 1994, Prince, 1982)
[weight] = 1.0/[A~0~*T~0~(x)+A~1~*T~1~(x) ... +A~n-1~]*T~n-1~(x)]
where A~i~ are the Chebychev coefficients listed below and x= Fcalc/Fmax
Method = Robust Weighting (Prince, 1982)
W = [weight] * [1-(deltaF/6*sigmaF)^2^]^2^
A~i~ are:
843. 0.133E+04 671. 175.
;
_refine_ls_weighting_scheme calc
_refine_ls_wR_factor_all 0.0813
_refine_ls_wR_factor_gt 0.0796
_refine_ls_wR_factor_ref 0.0813
_reflns_limit_h_max 11
_reflns_limit_h_min -11
_reflns_limit_k_max 11
_reflns_limit_k_min 0
_reflns_limit_l_max 26
_reflns_limit_l_min 0
_reflns_number_gt 3589
_reflns_number_total 3806
_reflns_threshold_expression I>2.0\s(I)
_oxford_diffrn_Wilson_B_factor 0.00
_oxford_diffrn_Wilson_scale 0.00
_oxford_refine_ls_r_factor_ref 0.0424
_oxford_refine_ls_scale 4.84(6)
_oxford_reflns_number_all 3806
_oxford_reflns_threshold_expression_ref I>-10.0\s(I)
_cod_data_source_file c3sc50428j.txt
_cod_data_source_block 2
_cod_original_sg_symbol_H-M 'P 1 21/c 1 '
_cod_original_formula_sum 'C24 H28 F3 N1 O2'
_cod_database_code 1514691

loop_
_symmetry_equiv_pos_as_xyz
x,y,z
-x,-y,-z
-x,y+1/2,-z+1/2
x,-y+1/2,z+1/2

loop_
_atom_site_label
_atom_site_type_symbol
_atom_site_fract_x
_atom_site_fract_y
_atom_site_fract_z
_atom_site_U_iso_or_equiv
_atom_site_occupancy
_atom_site_adp_type
_atom_site_refinement_flags_posn
F1 F -0.02084(12) 0.56634(15) 0.69874(6) 0.0582 1.0000 Uani .
C2 C 0.05850(16) 0.61035(17) 0.74784(7) 0.0273 1.0000 Uani .
F3 F -0.02006(11) 0.69575(12) 0.77467(6) 0.0526 1.0000 Uani .
F4 F 0.07742(11) 0.50718(13) 0.78540(7) 0.0597 1.0000 Uani .
C5 C 0.18993(15) 0.66921(16) 0.73193(7) 0.0225 1.0000 Uani .
C6 C 0.22609(16) 0.79818(16) 0.74852(7) 0.0239 1.0000 Uani .
C7 C 0.34798(16) 0.85079(15) 0.73175(7) 0.0226 1.0000 Uani .
C8 C 0.43439(15) 0.77690(15) 0.69866(6) 0.0195 1.0000 Uani .
C9 C 0.56070(14) 0.84105(15) 0.67765(6) 0.0194 1.0000 Uani .
C10 C 0.52644(15) 0.90180(15) 0.61268(7) 0.0201 1.0000 Uani .
C11 C 0.66173(15) 0.93229(15) 0.58614(7) 0.0230 1.0000 Uani .
C12 C 0.73610(16) 0.80318(15) 0.57147(7) 0.0225 1.0000 Uani .
N13 N 0.70589(13) 0.70154(13) 0.61648(5) 0.0207 1.0000 Uani .
C14 C 0.68769(15) 0.74985(15) 0.67778(7) 0.0211 1.0000 Uani .
C15 C 0.70707(14) 0.56933(15) 0.60539(7) 0.0203 1.0000 Uani .
O16 O 0.67720(11) 0.48464(11) 0.64138(5) 0.0249 1.0000 Uani .
O17 O 0.74395(11) 0.54398(11) 0.54894(5) 0.0229 1.0000 Uani .
C18 C 0.75004(16) 0.40600(15) 0.52715(7) 0.0229 1.0000 Uani .
C19 C 0.85477(18) 0.32674(18) 0.56843(8) 0.0335 1.0000 Uani .
C20 C 0.60852(17) 0.34277(17) 0.52202(8) 0.0303 1.0000 Uani .
C21 C 0.79786(18) 0.42459(17) 0.46438(7) 0.0310 1.0000 Uani .
C22 C 0.89014(16) 0.82468(17) 0.57090(8) 0.0298 1.0000 Uani .
C23 C 0.43056(15) 1.01919(15) 0.61463(7) 0.0208 1.0000 Uani .
C24 C 0.29169(16) 1.00688(16) 0.59285(7) 0.0260 1.0000 Uani .
C25 C 0.20081(17) 1.11098(17) 0.59796(8) 0.0303 1.0000 Uani .
C26 C 0.24664(16) 1.22978(17) 0.62397(7) 0.0282 1.0000 Uani .
C27 C 0.38473(17) 1.24366(16) 0.64542(8) 0.0280 1.0000 Uani .
C28 C 0.47546(16) 1.13937(16) 0.64094(7) 0.0251 1.0000 Uani .
C29 C 0.39782(15) 0.64575(15) 0.68337(7) 0.0219 1.0000 Uani .
C30 C 0.27686(16) 0.59270(16) 0.69984(7) 0.0235 1.0000 Uani .
H61 H 0.1702 0.8486 0.7706 0.0280 1.0000 Uiso R
H71 H 0.3743 0.9368 0.7427 0.0268 1.0000 Uiso R
H91 H 0.5861 0.9145 0.7048 0.0220 1.0000 Uiso R
H101 H 0.4777 0.8344 0.5868 0.0217 1.0000 Uiso R
H112 H 0.7202 0.9849 0.6151 0.0275 1.0000 Uiso R
H111 H 0.6469 0.9840 0.5486 0.0280 1.0000 Uiso R
H121 H 0.6958 0.7750 0.5307 0.0246 1.0000 Uiso R
H141 H 0.7676 0.8023 0.6929 0.0238 1.0000 Uiso R
H142 H 0.6817 0.6744 0.7049 0.0252 1.0000 Uiso R
H191 H 0.8718 0.2448 0.5465 0.0498 1.0000 Uiso R
H192 H 0.8184 0.3077 0.6066 0.0486 1.0000 Uiso R
H193 H 0.9402 0.3777 0.5764 0.0501 1.0000 Uiso R
H201 H 0.6161 0.2518 0.5088 0.0450 1.0000 Uiso R
H202 H 0.5710 0.3440 0.5612 0.0456 1.0000 Uiso R
H203 H 0.5473 0.3897 0.4927 0.0458 1.0000 Uiso R
H212 H 0.7992 0.3395 0.4434 0.0458 1.0000 Uiso R
H211 H 0.8896 0.4627 0.4687 0.0461 1.0000 Uiso R
H213 H 0.7355 0.4843 0.4401 0.0460 1.0000 Uiso R
H222 H 0.9330 0.7446 0.5584 0.0448 1.0000 Uiso R
H221 H 0.9319 0.8510 0.6114 0.0444 1.0000 Uiso R
H223 H 0.9054 0.8937 0.5414 0.0440 1.0000 Uiso R
H241 H 0.2589 0.9254 0.5734 0.0301 1.0000 Uiso R
H251 H 0.1086 1.0995 0.5838 0.0366 1.0000 Uiso R
H261 H 0.1847 1.3016 0.6278 0.0334 1.0000 Uiso R
H271 H 0.4190 1.3250 0.6634 0.0348 1.0000 Uiso R
H281 H 0.5698 1.1490 0.6571 0.0304 1.0000 Uiso R
H291 H 0.4569 0.5922 0.6621 0.0255 1.0000 Uiso R
H301 H 0.2510 0.5042 0.6889 0.0281 1.0000 Uiso R

loop_
_atom_site_aniso_label
_atom_site_aniso_U_11
_atom_site_aniso_U_22
_atom_site_aniso_U_33
_atom_site_aniso_U_23
_atom_site_aniso_U_13
_atom_site_aniso_U_12
F1 0.0349(6) 0.0913(10) 0.0476(7) -0.0066(7) -0.0005(5) -0.0267(6)
C2 0.0225(8) 0.0295(9) 0.0298(8) 0.0042(7) 0.0014(6) 0.0018(7)
F3 0.0347(6) 0.0467(7) 0.0812(9) -0.0050(6) 0.0282(6) 0.0000(5)
F4 0.0304(6) 0.0612(8) 0.0886(10) 0.0497(7) 0.0104(6) 0.0042(5)
C5 0.0204(7) 0.0261(8) 0.0202(7) 0.0041(6) -0.0011(6) 0.0008(6)
C6 0.0229(7) 0.0258(8) 0.0232(8) 0.0005(6) 0.0034(6) 0.0043(6)
C7 0.0275(8) 0.0186(7) 0.0215(7) -0.0012(6) 0.0021(6) 0.0003(6)
C8 0.0214(7) 0.0205(7) 0.0160(7) 0.0011(5) -0.0017(5) 0.0018(6)
C9 0.0211(7) 0.0182(7) 0.0183(7) -0.0027(6) -0.0002(6) 0.0008(6)
C10 0.0229(7) 0.0174(7) 0.0197(7) -0.0015(6) 0.0011(6) -0.0004(6)
C11 0.0248(8) 0.0200(8) 0.0246(8) 0.0011(6) 0.0047(6) 0.0000(6)
C12 0.0254(8) 0.0210(8) 0.0214(7) 0.0008(6) 0.0044(6) -0.0001(6)
N13 0.0230(6) 0.0193(6) 0.0201(6) 0.0003(5) 0.0038(5) 0.0008(5)
C14 0.0208(7) 0.0227(8) 0.0193(7) -0.0011(6) 0.0000(6) 0.0002(6)
C15 0.0180(7) 0.0224(8) 0.0198(7) -0.0015(6) -0.0007(6) 0.0023(6)
O16 0.0304(6) 0.0207(5) 0.0238(5) 0.0025(4) 0.0045(4) 0.0020(5)
O17 0.0273(6) 0.0203(5) 0.0216(5) -0.0023(4) 0.0044(4) 0.0012(4)
C18 0.0256(8) 0.0185(7) 0.0243(8) -0.0038(6) 0.0015(6) 0.0033(6)
C19 0.0348(9) 0.0312(9) 0.0333(9) -0.0034(7) -0.0019(7) 0.0125(8)
C20 0.0302(9) 0.0261(8) 0.0341(9) -0.0050(7) 0.0006(7) -0.0024(7)
C21 0.0385(9) 0.0283(9) 0.0268(9) -0.0052(7) 0.0062(7) 0.0021(7)
C22 0.0272(8) 0.0269(9) 0.0368(9) -0.0015(7) 0.0109(7) 0.0000(7)
C23 0.0221(7) 0.0209(8) 0.0194(7) 0.0014(6) 0.0024(6) 0.0014(6)
C24 0.0255(8) 0.0235(8) 0.0281(8) -0.0023(6) -0.0015(6) -0.0009(6)
C25 0.0228(8) 0.0316(9) 0.0352(9) -0.0002(7) -0.0025(7) 0.0032(7)
C26 0.0281(8) 0.0256(8) 0.0312(9) 0.0016(7) 0.0040(7) 0.0076(7)
C27 0.0309(8) 0.0197(8) 0.0333(9) -0.0026(6) 0.0028(7) 0.0005(6)
C28 0.0223(8) 0.0228(8) 0.0299(8) -0.0015(6) 0.0009(6) 0.0006(6)
C29 0.0233(7) 0.0221(8) 0.0204(7) -0.0017(6) 0.0022(6) 0.0021(6)
C30 0.0263(8) 0.0198(8) 0.0238(8) -0.0004(6) -0.0003(6) -0.0013(6)

loop_
_atom_type_symbol
_atom_type_scat_dispersion_real
_atom_type_scat_dispersion_imag
_atom_type_scat_Cromer_Mann_a1
_atom_type_scat_Cromer_Mann_b1
_atom_type_scat_Cromer_Mann_a2
_atom_type_scat_Cromer_Mann_b2
_atom_type_scat_Cromer_Mann_a3
_atom_type_scat_Cromer_Mann_b3
_atom_type_scat_Cromer_Mann_a4
_atom_type_scat_Cromer_Mann_b4
_atom_type_scat_Cromer_Mann_c
_atom_type_scat_source
C 0.0181 0.0091 2.3100 20.8439 1.0200 10.2075 1.5886 0.5687 0.8650 51.6512 0.2156 'International Tables Vol C 4.2.6.8 and 6.1.1.4'
H 0.0000 0.0000 0.4930 10.5109 0.3229 26.1257 0.1402 3.1424 0.0408 57.7998 0.0030 'International Tables Vol C 4.2.6.8 and 6.1.1.4'
N 0.0311 0.0180 12.2126 0.0057 3.1322 9.8933 2.0125 28.9975 1.1663 0.5826 -11.5290 'International Tables Vol C 4.2.6.8 and 6.1.1.4'
O 0.0492 0.0322 3.0485 13.2771 2.2868 5.7011 1.5463 0.3239 0.8670 32.9089 0.2508 'International Tables Vol C 4.2.6.8 and 6.1.1.4'
F 0.0727 0.0534 3.5392 10.2825 2.6412 4.2944 1.5170 0.2615 1.0243 26.1476 0.2776 'International Tables Vol C 4.2.6.8 and 6.1.1.4'

loop_
_geom_angle_atom_site_label_1
_geom_angle_atom_site_label_2
_geom_angle_atom_site_label_3
_geom_angle
_geom_angle_publ_flag
F1 C2 F3 105.01(14) yes
F1 C2 F4 105.80(15) yes
F3 C2 F4 106.25(14) yes
F1 C2 C5 112.59(14) yes
F3 C2 C5 113.51(14) yes
F4 C2 C5 113.00(13) yes
C2 C5 C6 120.93(15) yes
C2 C5 C30 119.08(14) yes
C6 C5 C30 119.99(14) yes
C5 C6 C7 119.36(15) yes
C5 C6 H61 120.4 no
C7 C6 H61 120.2 no
C6 C7 C8 121.40(14) yes
C6 C7 H71 120.6 no
C8 C7 H71 118.0 no
C7 C8 C9 119.58(13) yes
C7 C8 C29 118.53(14) yes
C9 C8 C29 121.82(13) yes
C8 C9 C10 110.21(11) yes
C8 C9 C14 115.36(12) yes
C10 C9 C14 109.30(12) yes
C8 C9 H91 107.7 no
C10 C9 H91 106.4 no
C14 C9 H91 107.5 no
C9 C10 C11 108.50(12) yes
C9 C10 C23 110.81(12) yes
C11 C10 C23 114.62(12) yes
C9 C10 H101 107.8 no
C11 C10 H101 107.8 no
C23 C10 H101 107.1 no
C10 C11 C12 110.85(12) yes
C10 C11 H112 109.5 no
C12 C11 H112 109.9 no
C10 C11 H111 111.9 no
C12 C11 H111 107.8 no
H112 C11 H111 106.7 no
C11 C12 N13 108.27(12) yes
C11 C12 C22 111.76(13) yes
N13 C12 C22 111.90(13) yes
C11 C12 H121 106.4 no
N13 C12 H121 108.7 no
C22 C12 H121 109.6 no
C12 N13 C14 116.05(12) yes
C12 N13 C15 123.81(13) yes
C14 N13 C15 119.85(13) yes
C9 C14 N13 111.92(12) yes
C9 C14 H141 107.1 no
N13 C14 H141 108.9 no
C9 C14 H142 111.5 no
N13 C14 H142 109.0 no
H141 C14 H142 108.4 no
N13 C15 O16 124.38(14) yes
N13 C15 O17 111.02(13) yes
O16 C15 O17 124.59(14) yes
C15 O17 C18 119.99(12) yes
O17 C18 C19 110.48(12) yes
O17 C18 C20 110.64(13) yes
C19 C18 C20 112.02(14) yes
O17 C18 C21 101.89(12) yes
C19 C18 C21 110.76(14) yes
C20 C18 C21 110.61(13) yes
C18 C19 H191 106.8 no
C18 C19 H192 109.6 no
H191 C19 H192 111.0 no
C18 C19 H193 109.8 no
H191 C19 H193 110.0 no
H192 C19 H193 109.6 no
C18 C20 H201 108.8 no
C18 C20 H202 110.9 no
H201 C20 H202 109.0 no
C18 C20 H203 110.1 no
H201 C20 H203 109.2 no
H202 C20 H203 108.8 no
C18 C21 H212 110.0 no
C18 C21 H211 109.4 no
H212 C21 H211 109.6 no
C18 C21 H213 109.9 no
H212 C21 H213 108.9 no
H211 C21 H213 109.0 no
C12 C22 H222 110.1 no
C12 C22 H221 110.5 no
H222 C22 H221 109.6 no
C12 C22 H223 109.2 no
H222 C22 H223 107.9 no
H221 C22 H223 109.5 no
C10 C23 C24 120.25(14) yes
C10 C23 C28 121.52(13) yes
C24 C23 C28 118.14(14) yes
C23 C24 C25 120.87(15) yes
C23 C24 H241 119.5 no
C25 C24 H241 119.6 no
C24 C25 C26 120.45(15) yes
C24 C25 H251 119.1 no
C26 C25 H251 120.5 no
C25 C26 C27 119.25(15) yes
C25 C26 H261 120.9 no
C27 C26 H261 119.9 no
C26 C27 C28 120.41(15) yes
C26 C27 H271 120.8 no
C28 C27 H271 118.7 no
C23 C28 C27 120.87(14) yes
C23 C28 H281 119.4 no
C27 C28 H281 119.7 no
C8 C29 C30 120.43(14) yes
C8 C29 H291 120.1 no
C30 C29 H291 119.5 no
C5 C30 C29 120.26(14) yes
C5 C30 H301 119.1 no
C29 C30 H301 120.6 no

loop_
_geom_bond_atom_site_label_1
_geom_bond_atom_site_label_2
_geom_bond_distance
_geom_bond_publ_flag
F1 C2 1.336(2) yes
C2 F3 1.332(2) yes
C2 F4 1.328(2) yes
C2 C5 1.491(2) yes
C5 C6 1.386(2) yes
C5 C30 1.394(2) yes
C6 C7 1.390(2) yes
C6 H61 0.921 no
C7 C8 1.388(2) yes
C7 H71 0.929 no
C8 C9 1.509(2) yes
C8 C29 1.401(2) yes
C9 C10 1.557(2) yes
C9 C14 1.545(2) yes
C9 H91 0.967 no
C10 C11 1.533(2) yes
C10 C23 1.513(2) yes
C10 H101 0.977 no
C11 C12 1.541(2) yes
C11 H112 0.967 no
C11 H111 0.973 no
C12 N13 1.4754(19) yes
C12 C22 1.523(2) yes
C12 H121 0.981 no
N13 C14 1.4608(18) yes
N13 C15 1.355(2) yes
C14 H141 0.972 no
C14 H142 0.972 no
C15 O16 1.2198(19) yes
C15 O17 1.3523(18) yes
O17 C18 1.4741(18) yes
C18 C19 1.521(2) yes
C18 C20 1.517(2) yes
C18 C21 1.514(2) yes
C19 H191 0.979 no
C19 H192 0.964 no
C19 H193 0.981 no
C20 H201 0.967 no
C20 H202 0.971 no
C20 H203 0.957 no
C21 H212 0.974 no
C21 H211 0.971 no
C21 H213 0.974 no
C22 H222 0.963 no
C22 H221 0.975 no
C22 H223 0.973 no
C23 C24 1.397(2) yes
C23 C28 1.393(2) yes
C24 C25 1.387(2) yes
C24 H241 0.965 no
C25 C26 1.381(2) yes
C25 H251 0.929 no
C26 C27 1.389(2) yes
C26 H261 0.953 no
C27 C28 1.386(2) yes
C27 H271 0.955 no
C28 H281 0.958 no
C29 C30 1.381(2) yes
C29 H291 0.950 no
C30 H301 0.951 no

loop_
_geom_hbond_atom_site_label_D
_geom_hbond_atom_site_label_H
_geom_hbond_atom_site_label_A
_geom_hbond_angle_DHA
_geom_hbond_distance_DH
_geom_hbond_distance_HA
_geom_hbond_distance_DA
_geom_hbond_publ_flag
C29 H291 O16 157.00 0.950 2.496 3.390(2) yes
